data_4345781
loop_
_publ_author_name
'Chitnis, Saurabh S.'
'Musgrave, Rebecca A.'
'Sparkes, Hazel A.'
'Pridmore, Natalie E.'
'Annibale, Vincent T.'
'Manners, Ian'

_publ_section_title
;
 Influence of Ring Strain and Bond Polarization on the Ring Expansion of
 Phosphorus Homocycles.
;
_journal_issue 8
_journal_name_full 'Inorganic chemistry'
_journal_page_first 4522
_journal_page_last 4538
_journal_paper_doi 10.1021/acs.inorgchem.7b00086
_journal_volume 56
_journal_year 2017
_chemical_formula_moiety 'C21 H46 N P4, C F3 O3 S'
_chemical_formula_sum 'C22 H46 F3 N O3 P4 S'
_chemical_formula_weight 585.54
_chemical_name_systematic
;
 ?
;
_space_group_crystal_system monoclinic
_space_group_IT_number 14
_space_group_name_Hall '-P 2ybc'
_space_group_name_H-M_alt 'P 1 21/c 1'
_symmetry_space_group_name_Hall '-P 2ybc'
_symmetry_space_group_name_H-M 'P 1 21/c 1'
_atom_sites_solution_hydrogens geom
_atom_sites_solution_primary dual
_audit_creation_date 2016-10-19
_audit_creation_method
;
Olex2 1.2
(compiled 2016.09.09 svn.r3337 for OlexSys, GUI svn.r5227)
;
_cell_angle_alpha 90
_cell_angle_beta 95.338(4)
_cell_angle_gamma 90
_cell_formula_units_Z 4
_cell_length_a 11.5350(10)
_cell_length_b 8.2909(7)
_cell_length_c 31.952(3)
_cell_measurement_reflns_used 9980
_cell_measurement_temperature 100(2)
_cell_measurement_theta_max 66.969
_cell_measurement_theta_min 2.778
_cell_volume 3042.5(5)
_computing_cell_refinement 'SAINT v8.37A (Bruker, 2015)'
_computing_data_collection 'Apex3 (Bruker, 2015)'
_computing_data_reduction 'SAINT v8.37A (Bruker, 2015)'
_computing_molecular_graphics 'Olex2 (Dolomanov et al., 2009)'
_computing_publication_material 'Olex2 (Dolomanov et al., 2009)'
_computing_structure_refinement 'ShelXL (Sheldrick, 2015)'
_computing_structure_solution 'ShelXT (Sheldrick, 2015)'
_diffrn_ambient_temperature 100(2)
_diffrn_detector 'Bruker area detector'
_diffrn_detector_type 'CCD area detector'
_diffrn_measured_fraction_theta_full 0.981
_diffrn_measured_fraction_theta_max 0.990
_diffrn_measurement_device 'Bruker Mircostar Rotating anode'
_diffrn_measurement_device_type 'Bruker Apex II kappa CCD area detector'
_diffrn_measurement_method '\f and \w scans'
_diffrn_radiation_monochromator graphite
_diffrn_radiation_type CuK\a
_diffrn_radiation_wavelength 1.54178
_diffrn_reflns_av_R_equivalents 0.0463
_diffrn_reflns_av_unetI/netI 0.0310
_diffrn_reflns_Laue_measured_fraction_full 0.981
_diffrn_reflns_Laue_measured_fraction_max 0.990
_diffrn_reflns_limit_h_max 13
_diffrn_reflns_limit_h_min -12
_diffrn_reflns_limit_k_max 9
_diffrn_reflns_limit_k_min -8
_diffrn_reflns_limit_l_max 38
_diffrn_reflns_limit_l_min -36
_diffrn_reflns_number 30287
_diffrn_reflns_point_group_measured_fraction_full 0.981
_diffrn_reflns_point_group_measured_fraction_max 0.990
_diffrn_reflns_theta_full 67.679
_diffrn_reflns_theta_max 67.339
_diffrn_reflns_theta_min 3.849
_diffrn_source 'micro-focus rotating anode'
_diffrn_standards_number 0
_exptl_absorpt_coefficient_mu 3.297
_exptl_absorpt_correction_T_max 0.7529
_exptl_absorpt_correction_T_min 0.5463
_exptl_absorpt_correction_type multi-scan
_exptl_absorpt_process_details
;
SADABS-2014/5 (Bruker,2014/5) was used for absorption correction.
wR2(int) was 0.0942 before and 0.0574 after correction.
The Ratio of minimum to maximum transmission is 0.7256.
The \l/2 correction factor is Not present.
;
_exptl_crystal_colour yellow
_exptl_crystal_colour_primary yellow
_exptl_crystal_density_diffrn 1.278
_exptl_crystal_description block
_exptl_crystal_F_000 1248
_exptl_crystal_size_max 0.15
_exptl_crystal_size_mid 0.1
_exptl_crystal_size_min 0.09
_refine_diff_density_max 0.741
_refine_diff_density_min -0.691
_refine_diff_density_rms 0.070
_refine_ls_extinction_method none
_refine_ls_goodness_of_fit_ref 1.059
_refine_ls_hydrogen_treatment constr
_refine_ls_matrix_type full
_refine_ls_number_parameters 367
_refine_ls_number_reflns 5386
_refine_ls_number_restraints 206
_refine_ls_restrained_S_all 1.112
_refine_ls_R_factor_all 0.0483
_refine_ls_R_factor_gt 0.0427
_refine_ls_shift/su_max 0.001
_refine_ls_shift/su_mean 0.000
_refine_ls_structure_factor_coef Fsqd
_refine_ls_weighting_details 'w=1/[\s^2^(Fo^2^)+(0.0613P)^2^+3.1601P] where P=(Fo^2^+2Fc^2^)/3'
_refine_ls_weighting_scheme calc
_refine_ls_wR_factor_gt 0.1091
_refine_ls_wR_factor_ref 0.1130
_reflns_Friedel_coverage 0.000
_reflns_number_gt 4798
_reflns_number_total 5386
_reflns_threshold_expression 'I > 2\s(I)'
_cod_data_source_file ic7b00086_si_002.cif
_cod_data_source_block 9iPr
_cod_database_code 4345781
_shelxl_version_number 2013-4
_shelx_space_group_comment
;
The symmetry employed for this shelxl refinement is uniquely defined
by the following loop, which should always be used as a source of
symmetry information in preference to the above space-group names.
They are only intended as comments.
;
_shelx_estimated_absorpt_t_max 0.756
_shelx_estimated_absorpt_t_min 0.638
_olex2_refinement_description
;
1. Fixed Uiso
 At 1.2 times of:
  All C(H) groups
 At 1.5 times of:
  All C(H,H,H) groups
2. Restrained distances
 F3A-C22A = F3-C22 = F1A-C22A = F1-C22 = F2-C22 = F2A-C22A
 1.32 with sigma of 0.01
 S1-C22A = S1-C22
 1.795 with sigma of 0.01
3. Uiso/Uaniso restraints and constraints
S1 \\sim S1 \\sim F1 \\sim F2 \\sim F3 \\sim O1 \\sim O2 \\sim O3 \\sim C22
\\sim F1A \\sim F2A \\sim F3A \\sim O1A \\sim O2A \\sim O3A \\sim C22A: within
2A with sigma of 0.01 and sigma for terminal atoms of 0.02
Uanis(F3) \\sim Ueq, Uanis(F3A) \\sim Ueq, Uanis(F1) \\sim Ueq, Uanis(F1A)
\\sim Ueq: with sigma of 0.003 and sigma for terminal atoms of 0.006
Uanis(C22A) = Uanis(C22)
Uanis(O3) = Uanis(O3A)
Uanis(O2A) = Uanis(O2)
4. Others
 Fixed Sof: F1(0.51689) F2(0.51689) F3(0.51689) O1(0.51689) O2(0.51689)
 O3(0.51689) C22(0.51689) F1A(0.48311) F2A(0.48311) F3A(0.48311) O1A(0.48311)
 O2A(0.48311) O3A(0.48311) C22A(0.48311)
5.a Ternary CH refined with riding coordinates:
 C2(H2)
5.b Idealised Me refined as rotating group:
 C3(H3A,H3B,H3C), C4(H4A,H4B,H4C), C5(H5A,H5B,H5C), C7(H7A,H7B,H7C), C8(H8A,
 H8B,H8C), C9(H9A,H9B,H9C), C11(H11A,H11B,H11C), C12(H12A,H12B,H12C), C13(H13A,
 H13B,H13C), C15(H15A,H15B,H15C), C16(H16A,H16B,H16C), C17(H17A,H17B,H17C),
 C19(H19A,H19B,H19C), C20(H20A,H20B,H20C), C21(H21A,H21B,H21C)
;
_olex2_submission_special_instructions 'No special instructions were received'

loop_
_space_group_symop_operation_xyz
'x, y, z'
'-x, y+1/2, -z+1/2'
'-x, -y, -z'
'x, -y-1/2, z-1/2'

loop_
_atom_site_label
_atom_site_type_symbol
_atom_site_fract_x
_atom_site_fract_y
_atom_site_fract_z
_atom_site_U_iso_or_equiv
_atom_site_adp_type
_atom_site_occupancy
_atom_site_site_symmetry_order
_atom_site_calc_flag
_atom_site_refinement_flags_posn
_atom_site_refinement_flags_adp
_atom_site_refinement_flags_occupancy
_atom_site_disorder_assembly
_atom_site_disorder_group
P1 P 0.08923(5) 0.91075(6) 0.13378(2) 0.01335(14) Uani 1 1 d . . . . .
P2 P 0.19471(5) 0.93931(7) 0.08088(2) 0.01527(14) Uani 1 1 d . . . . .
P3 P 0.36944(5) 0.89222(7) 0.11370(2) 0.01572(15) Uani 1 1 d . . . . .
P4 P 0.34983(5) 0.91404(7) 0.18139(2) 0.01580(15) Uani 1 1 d . . . . .
N1 N 0.13477(16) 0.9930(2) 0.21213(6) 0.0172(4) Uani 1 1 d . . . . .
C1 C 0.18904(18) 0.9415(3) 0.18212(7) 0.0144(4) Uani 1 1 d . . . . .
C2 C 0.1943(2) 1.0333(3) 0.25364(7) 0.0201(5) Uani 1 1 d . . . . .
H2 H 0.2783 1.0025 0.2548 0.024 Uiso 1 1 calc R . . . .
C3 C 0.1345(3) 0.9401(4) 0.28646(8) 0.0345(6) Uani 1 1 d . . . . .
H3A H 0.0531 0.9747 0.2859 0.052 Uiso 1 1 calc GR . . . .
H3B H 0.1744 0.9609 0.3144 0.052 Uiso 1 1 calc GR . . . .
H3C H 0.1374 0.8244 0.2803 0.052 Uiso 1 1 calc GR . . . .
C4 C 0.1826(2) 1.2139(3) 0.25994(8) 0.0250(5) Uani 1 1 d . . . . .
H4A H 0.2226 1.2713 0.2387 0.037 Uiso 1 1 calc GR . . . .
H4B H 0.2176 1.2434 0.2880 0.037 Uiso 1 1 calc GR . . . .
H4C H 0.1000 1.2436 0.2572 0.037 Uiso 1 1 calc GR . . . .
C5 C 0.0193(2) 0.7201(3) 0.14024(7) 0.0209(5) Uani 1 1 d . . . . .
H5A H 0.0776 0.6339 0.1416 0.031 Uiso 1 1 calc GR . . . .
H5B H -0.0387 0.7012 0.1163 0.031 Uiso 1 1 calc GR . . . .
H5C H -0.0193 0.7213 0.1663 0.031 Uiso 1 1 calc GR . . . .
C6 C -0.02503(19) 1.0694(3) 0.12911(7) 0.0184(5) Uani 1 1 d . . . . .
C7 C -0.1142(2) 1.0438(3) 0.16111(7) 0.0223(5) Uani 1 1 d . . . . .
H7A H -0.0742 1.0413 0.1895 0.033 Uiso 1 1 calc GR . . . .
H7B H -0.1549 0.9413 0.1553 0.033 Uiso 1 1 calc GR . . . .
H7C H -0.1707 1.1324 0.1590 0.033 Uiso 1 1 calc GR . . . .
C8 C -0.0892(2) 1.0573(3) 0.08482(7) 0.0262(5) Uani 1 1 d . . . . .
H8A H -0.1507 1.1391 0.0816 0.039 Uiso 1 1 calc GR . . . .
H8B H -0.1238 0.9498 0.0809 0.039 Uiso 1 1 calc GR . . . .
H8C H -0.0340 1.0754 0.0638 0.039 Uiso 1 1 calc GR . . . .
C9 C 0.0342(2) 1.2344(3) 0.13467(8) 0.0225(5) Uani 1 1 d . . . . .
H9A H -0.0240 1.3197 0.1290 0.034 Uiso 1 1 calc GR . . . .
H9B H 0.0942 1.2442 0.1150 0.034 Uiso 1 1 calc GR . . . .
H9C H 0.0702 1.2449 0.1636 0.034 Uiso 1 1 calc GR . . . .
C10 C 0.1720(2) 0.7590(3) 0.04386(7) 0.0205(5) Uani 1 1 d . . . . .
C11 C 0.0455(2) 0.7585(3) 0.02449(8) 0.0280(6) Uani 1 1 d . . . . .
H11A H 0.0368 0.6806 0.0013 0.042 Uiso 1 1 calc GR . . . .
H11B H 0.0245 0.8664 0.0138 0.042 Uiso 1 1 calc GR . . . .
H11C H -0.0059 0.7281 0.0460 0.042 Uiso 1 1 calc GR . . . .
C12 C 0.2530(2) 0.8011(3) 0.00981(7) 0.0251(5) Uani 1 1 d . . . . .
H12A H 0.3342 0.7954 0.0218 0.038 Uiso 1 1 calc GR . . . .
H12B H 0.2358 0.9105 -0.0006 0.038 Uiso 1 1 calc GR . . . .
H12C H 0.2405 0.7243 -0.0135 0.038 Uiso 1 1 calc GR . . . .
C13 C 0.2052(2) 0.5936(3) 0.06223(8) 0.0273(6) Uani 1 1 d . . . . .
H13A H 0.2007 0.5132 0.0396 0.041 Uiso 1 1 calc GR . . . .
H13B H 0.1514 0.5640 0.0830 0.041 Uiso 1 1 calc GR . . . .
H13C H 0.2848 0.5974 0.0759 0.041 Uiso 1 1 calc GR . . . .
C14 C 0.4485(2) 1.0882(3) 0.10526(7) 0.0203(5) Uani 1 1 d . . . . .
C15 C 0.3909(2) 1.2378(3) 0.12182(9) 0.0270(5) Uani 1 1 d . . . . .
H15A H 0.3846 1.2257 0.1520 0.041 Uiso 1 1 calc GR . . . .
H15B H 0.3130 1.2507 0.1072 0.041 Uiso 1 1 calc GR . . . .
H15C H 0.4381 1.3330 0.1169 0.041 Uiso 1 1 calc GR . . . .
C16 C 0.4578(2) 1.1057(3) 0.05795(8) 0.0291(6) Uani 1 1 d . . . . .
H16A H 0.3798 1.1193 0.0434 0.044 Uiso 1 1 calc GR . . . .
H16B H 0.4940 1.0089 0.0474 0.044 Uiso 1 1 calc GR . . . .
H16C H 0.5054 1.2003 0.0528 0.044 Uiso 1 1 calc GR . . . .
C17 C 0.5704(2) 1.0641(3) 0.12789(8) 0.0266(5) Uani 1 1 d . . . . .
H17A H 0.6188 1.1583 0.1232 0.040 Uiso 1 1 calc GR . . . .
H17B H 0.6059 0.9675 0.1169 0.040 Uiso 1 1 calc GR . . . .
H17C H 0.5644 1.0510 0.1581 0.040 Uiso 1 1 calc GR . . . .
C18 C 0.3846(2) 0.7019(3) 0.20133(7) 0.0218(5) Uani 1 1 d . . . . .
C19 C 0.3874(3) 0.7039(4) 0.24912(9) 0.0477(9) Uani 1 1 d . . . . .
H19A H 0.3087 0.7233 0.2572 0.072 Uiso 1 1 calc GR . . . .
H19B H 0.4394 0.7899 0.2605 0.072 Uiso 1 1 calc GR . . . .
H19C H 0.4157 0.5997 0.2604 0.072 Uiso 1 1 calc GR . . . .
C20 C 0.5063(2) 0.6655(4) 0.18860(11) 0.0444(8) Uani 1 1 d . . . . .
H20A H 0.5327 0.5610 0.2003 0.067 Uiso 1 1 calc GR . . . .
H20B H 0.5603 0.7501 0.1995 0.067 Uiso 1 1 calc GR . . . .
H20C H 0.5041 0.6619 0.1579 0.067 Uiso 1 1 calc GR . . . .
C21 C 0.3001(2) 0.5733(3) 0.18412(9) 0.0296(6) Uani 1 1 d . . . . .
H21A H 0.3268 0.4675 0.1948 0.044 Uiso 1 1 calc GR . . . .
H21B H 0.2960 0.5733 0.1533 0.044 Uiso 1 1 calc GR . . . .
H21C H 0.2227 0.5956 0.1931 0.044 Uiso 1 1 calc GR . . . .
S1 S 0.73314(6) 0.55359(8) 0.09177(2) 0.02891(17) Uani 1 1 d D U . . .
F1 F 0.7246(5) 0.7579(7) 0.03035(15) 0.0643(13) Uani 0.5169 1 d D U P A 1
F2 F 0.6362(14) 0.5512(13) 0.0130(3) 0.0350(18) Uani 0.5169 1 d D U P A 1
F3 F 0.5589(4) 0.7193(6) 0.05024(15) 0.0573(13) Uani 0.5169 1 d D U P A 1
O1 O 0.6428(7) 0.4467(10) 0.1050(2) 0.076(2) Uani 0.5169 1 d . U P B 1
O2 O 0.742(2) 0.7006(18) 0.1197(7) 0.0265(19) Uani 0.5169 1 d . U P B 1
O3 O 0.8371(16) 0.4965(14) 0.0794(5) 0.050(2) Uani 0.5169 1 d . U P B 1
C22 C 0.6585(6) 0.6469(10) 0.0457(3) 0.0383(12) Uani 0.5169 1 d D U P A 1
F1A F 0.6583(7) 0.7741(7) 0.04003(18) 0.0763(16) Uani 0.4831 1 d D U P B 2
F2A F 0.6218(17) 0.5149(15) 0.0191(4) 0.057(3) Uani 0.4831 1 d D U P B 2
F3A F 0.5290(4) 0.6273(9) 0.06319(19) 0.0758(17) Uani 0.4831 1 d D U P B 2
O1A O 0.6986(7) 0.3915(8) 0.0992(3) 0.0584(18) Uani 0.4831 1 d . U P B 2
O2A O 0.738(2) 0.661(2) 0.1246(7) 0.0265(19) Uani 0.4831 1 d . U P B 2
O3A O 0.8424(17) 0.5438(16) 0.0699(5) 0.050(2) Uani 0.4831 1 d . U P B 2
C22A C 0.6339(6) 0.6246(11) 0.0490(3) 0.0383(12) Uani 0.4831 1 d D U P B 2

loop_
_atom_site_aniso_label
_atom_site_aniso_U_11
_atom_site_aniso_U_22
_atom_site_aniso_U_33
_atom_site_aniso_U_23
_atom_site_aniso_U_13
_atom_site_aniso_U_12
P1 0.0124(3) 0.0159(3) 0.0112(3) 0.0005(2) -0.0016(2) -0.0003(2)
P2 0.0164(3) 0.0166(3) 0.0126(3) 0.0008(2) -0.0002(2) 0.0016(2)
P3 0.0139(3) 0.0165(3) 0.0166(3) -0.0002(2) 0.0001(2) 0.0015(2)
P4 0.0136(3) 0.0170(3) 0.0159(3) 0.0002(2) -0.0034(2) 0.0006(2)
N1 0.0186(10) 0.0197(10) 0.0125(9) 0.0002(7) -0.0031(7) -0.0010(7)
C1 0.0147(10) 0.0136(11) 0.0141(10) 0.0015(8) -0.0017(8) -0.0011(8)
C2 0.0217(12) 0.0247(13) 0.0130(11) -0.0025(9) -0.0035(9) -0.0009(9)
C3 0.0489(17) 0.0398(16) 0.0136(12) 0.0007(11) -0.0030(11) -0.0144(13)
C4 0.0253(13) 0.0272(13) 0.0219(12) -0.0061(10) -0.0001(10) -0.0001(10)
C5 0.0203(12) 0.0222(12) 0.0197(11) 0.0026(9) -0.0013(9) -0.0042(9)
C6 0.0156(11) 0.0231(12) 0.0154(11) 0.0013(9) -0.0033(9) 0.0043(9)
C7 0.0163(11) 0.0294(13) 0.0209(12) -0.0009(10) 0.0001(9) 0.0020(10)
C8 0.0229(13) 0.0369(15) 0.0176(12) 0.0017(10) -0.0050(10) 0.0087(11)
C9 0.0221(12) 0.0196(12) 0.0258(12) 0.0034(9) 0.0022(10) 0.0049(9)
C10 0.0278(13) 0.0197(12) 0.0135(10) -0.0023(9) -0.0012(9) 0.0014(9)
C11 0.0316(14) 0.0305(14) 0.0204(12) -0.0058(10) -0.0054(10) -0.0015(11)
C12 0.0320(14) 0.0269(13) 0.0165(11) -0.0010(10) 0.0024(10) 0.0040(10)
C13 0.0401(15) 0.0194(13) 0.0216(12) -0.0027(10) -0.0003(11) 0.0023(10)
C14 0.0168(11) 0.0205(12) 0.0239(12) 0.0011(9) 0.0037(9) -0.0014(9)
C15 0.0253(13) 0.0167(12) 0.0396(14) 0.0021(10) 0.0060(11) -0.0005(10)
C16 0.0269(13) 0.0335(15) 0.0274(13) 0.0064(11) 0.0052(10) -0.0038(11)
C17 0.0158(12) 0.0321(14) 0.0319(13) -0.0001(11) 0.0020(10) -0.0042(10)
C18 0.0246(12) 0.0226(12) 0.0169(11) 0.0044(9) -0.0044(9) 0.0064(10)
C19 0.087(3) 0.0333(16) 0.0196(13) 0.0032(12) -0.0114(14) 0.0214(16)
C20 0.0258(15) 0.0412(17) 0.066(2) 0.0203(15) 0.0030(14) 0.0157(13)
C21 0.0365(15) 0.0184(13) 0.0330(14) 0.0054(10) -0.0019(11) 0.0046(11)
S1 0.0304(4) 0.0242(3) 0.0297(3) 0.0052(2) -0.0105(3) -0.0095(2)
F1 0.066(3) 0.072(3) 0.051(2) 0.034(2) -0.017(2) -0.024(2)
F2 0.044(4) 0.039(3) 0.020(2) -0.013(2) -0.0086(19) 0.016(3)
F3 0.052(3) 0.066(3) 0.049(2) -0.026(2) -0.026(2) 0.045(2)
O1 0.080(5) 0.073(5) 0.073(4) 0.024(4) -0.011(4) -0.057(4)
O2 0.0275(16) 0.032(6) 0.019(4) 0.002(4) -0.003(2) -0.004(5)
O3 0.0286(18) 0.054(6) 0.063(6) -0.026(4) -0.015(4) 0.018(4)
C22 0.034(3) 0.040(2) 0.0370(18) -0.0178(16) -0.0136(18) 0.015(2)
F1A 0.113(4) 0.058(3) 0.053(3) 0.009(2) -0.020(3) 0.032(3)
F2A 0.048(5) 0.067(7) 0.050(6) -0.033(5) -0.022(5) 0.017(5)
F3A 0.038(2) 0.117(4) 0.068(3) -0.050(3) -0.017(2) 0.042(3)
O1A 0.080(5) 0.029(3) 0.067(4) 0.012(3) 0.010(4) -0.016(3)
O2A 0.0275(16) 0.032(6) 0.019(4) 0.002(4) -0.003(2) -0.004(5)
O3A 0.0286(18) 0.054(6) 0.063(6) -0.026(4) -0.015(4) 0.018(4)
C22A 0.034(3) 0.040(2) 0.0370(18) -0.0178(16) -0.0136(18) 0.015(2)

loop_
_atom_type_symbol
_atom_type_description
_atom_type_scat_dispersion_real
_atom_type_scat_dispersion_imag
_atom_type_scat_source
C C 0.0181 0.0091 'International Tables Vol C Tables 4.2.6.8 and 6.1.1.4'
H H 0.0000 0.0000 'International Tables Vol C Tables 4.2.6.8 and 6.1.1.4'
F F 0.0727 0.0534 'International Tables Vol C Tables 4.2.6.8 and 6.1.1.4'
N N 0.0311 0.0180 'International Tables Vol C Tables 4.2.6.8 and 6.1.1.4'
O O 0.0492 0.0322 'International Tables Vol C Tables 4.2.6.8 and 6.1.1.4'
P P 0.2955 0.4335 'International Tables Vol C Tables 4.2.6.8 and 6.1.1.4'
S S 0.3331 0.5567 'International Tables Vol C Tables 4.2.6.8 and 6.1.1.4'

loop_
_geom_angle_atom_site_label_1
_geom_angle_atom_site_label_2
_geom_angle_atom_site_label_3
_geom_angle
C1 P1 P2 106.37(7)
C1 P1 C6 110.51(10)
C5 P1 P2 118.22(8)
C5 P1 C1 106.01(10)
C5 P1 C6 108.01(11)
C6 P1 P2 107.63(7)
P1 P2 P3 99.33(3)
C10 P2 P1 109.90(8)
C10 P2 P3 102.77(8)
P4 P3 P2 106.13(3)
C14 P3 P2 102.12(8)
C14 P3 P4 99.43(8)
C1 P4 P3 102.40(7)
C1 P4 C18 106.66(10)
C18 P4 P3 102.43(8)
C1 N1 C2 122.41(19)
P1 C1 P4 120.79(12)
N1 C1 P1 111.35(16)
N1 C1 P4 127.63(16)
N1 C2 H2 110.2
N1 C2 C3 107.62(19)
N1 C2 C4 107.65(19)
C3 C2 H2 110.2
C4 C2 H2 110.2
C4 C2 C3 111.0(2)
C2 C3 H3A 109.5
C2 C3 H3B 109.5
C2 C3 H3C 109.5
H3A C3 H3B 109.5
H3A C3 H3C 109.5
H3B C3 H3C 109.5
C2 C4 H4A 109.5
C2 C4 H4B 109.5
C2 C4 H4C 109.5
H4A C4 H4B 109.5
H4A C4 H4C 109.5
H4B C4 H4C 109.5
P1 C5 H5A 109.5
P1 C5 H5B 109.5
P1 C5 H5C 109.5
H5A C5 H5B 109.5
H5A C5 H5C 109.5
H5B C5 H5C 109.5
C7 C6 P1 111.35(16)
C7 C6 C8 108.03(19)
C7 C6 C9 111.48(19)
C8 C6 P1 107.76(16)
C9 C6 P1 108.52(15)
C9 C6 C8 109.63(19)
C6 C7 H7A 109.5
C6 C7 H7B 109.5
C6 C7 H7C 109.5
H7A C7 H7B 109.5
H7A C7 H7C 109.5
H7B C7 H7C 109.5
C6 C8 H8A 109.5
C6 C8 H8B 109.5
C6 C8 H8C 109.5
H8A C8 H8B 109.5
H8A C8 H8C 109.5
H8B C8 H8C 109.5
C6 C9 H9A 109.5
C6 C9 H9B 109.5
C6 C9 H9C 109.5
H9A C9 H9B 109.5
H9A C9 H9C 109.5
H9B C9 H9C 109.5
C11 C10 P2 108.85(16)
C11 C10 C12 109.47(19)
C12 C10 P2 101.74(16)
C13 C10 P2 116.76(16)
C13 C10 C11 110.4(2)
C13 C10 C12 109.2(2)
C10 C11 H11A 109.5
C10 C11 H11B 109.5
C10 C11 H11C 109.5
H11A C11 H11B 109.5
H11A C11 H11C 109.5
H11B C11 H11C 109.5
C10 C12 H12A 109.5
C10 C12 H12B 109.5
C10 C12 H12C 109.5
H12A C12 H12B 109.5
H12A C12 H12C 109.5
H12B C12 H12C 109.5
C10 C13 H13A 109.5
C10 C13 H13B 109.5
C10 C13 H13C 109.5
H13A C13 H13B 109.5
H13A C13 H13C 109.5
H13B C13 H13C 109.5
C15 C14 P3 114.64(16)
C15 C14 C16 109.8(2)
C15 C14 C17 110.7(2)
C16 C14 P3 107.47(17)
C16 C14 C17 109.4(2)
C17 C14 P3 104.68(16)
C14 C15 H15A 109.5
C14 C15 H15B 109.5
C14 C15 H15C 109.5
H15A C15 H15B 109.5
H15A C15 H15C 109.5
H15B C15 H15C 109.5
C14 C16 H16A 109.5
C14 C16 H16B 109.5
C14 C16 H16C 109.5
H16A C16 H16B 109.5
H16A C16 H16C 109.5
H16B C16 H16C 109.5
C14 C17 H17A 109.5
C14 C17 H17B 109.5
C14 C17 H17C 109.5
H17A C17 H17B 109.5
H17A C17 H17C 109.5
H17B C17 H17C 109.5
C19 C18 P4 108.04(17)
C19 C18 C20 109.5(2)
C20 C18 P4 105.31(17)
C21 C18 P4 114.95(16)
C21 C18 C19 108.9(2)
C21 C18 C20 109.9(2)
C18 C19 H19A 109.5
C18 C19 H19B 109.5
C18 C19 H19C 109.5
H19A C19 H19B 109.5
H19A C19 H19C 109.5
H19B C19 H19C 109.5
C18 C20 H20A 109.5
C18 C20 H20B 109.5
C18 C20 H20C 109.5
H20A C20 H20B 109.5
H20A C20 H20C 109.5
H20B C20 H20C 109.5
C18 C21 H21A 109.5
C18 C21 H21B 109.5
C18 C21 H21C 109.5
H21A C21 H21B 109.5
H21A C21 H21C 109.5
H21B C21 H21C 109.5
O1 S1 O2 109.2(8)
O1 S1 C22 101.4(4)
O2 S1 C22 97.9(7)
O3 S1 O1 122.5(6)
O3 S1 O2 115.7(11)
O3 S1 C22 105.9(6)
O1A S1 O3A 106.6(6)
O1A S1 C22A 105.5(4)
O2A S1 O1A 118.4(7)
O2A S1 O3A 114.4(12)
O2A S1 C22A 110.3(9)
O3A S1 C22A 99.6(6)
F1 C22 S1 110.7(5)
F1 C22 F2 101.8(8)
F2 C22 S1 115.5(8)
F3 C22 S1 117.3(6)
F3 C22 F1 105.3(6)
F3 C22 F2 104.8(9)
F1A C22A S1 110.0(6)
F1A C22A F2A 120.5(9)
F1A C22A F3A 106.2(8)
F2A C22A S1 110.0(9)
F2A C22A F3A 102.7(10)
F3A C22A S1 106.3(6)

loop_
_geom_bond_atom_site_label_1
_geom_bond_atom_site_label_2
_geom_bond_distance
P1 P2 2.1855(8)
P1 C1 1.856(2)
P1 C5 1.795(2)
P1 C6 1.858(2)
P2 P3 2.2184(8)
P2 C10 1.909(2)
P3 P4 2.2030(8)
P3 C14 1.895(2)
P4 C1 1.871(2)
P4 C18 1.901(2)
N1 C1 1.267(3)
N1 C2 1.474(3)
C2 H2 1.0000
C2 C3 1.519(3)
C2 C4 1.518(3)
C3 H3A 0.9800
C3 H3B 0.9800
C3 H3C 0.9800
C4 H4A 0.9800
C4 H4B 0.9800
C4 H4C 0.9800
C5 H5A 0.9800
C5 H5B 0.9800
C5 H5C 0.9800
C6 C7 1.531(3)
C6 C8 1.538(3)
C6 C9 1.532(3)
C7 H7A 0.9800
C7 H7B 0.9800
C7 H7C 0.9800
C8 H8A 0.9800
C8 H8B 0.9800
C8 H8C 0.9800
C9 H9A 0.9800
C9 H9B 0.9800
C9 H9C 0.9800
C10 C11 1.532(3)
C10 C12 1.538(3)
C10 C13 1.526(3)
C11 H11A 0.9800
C11 H11B 0.9800
C11 H11C 0.9800
C12 H12A 0.9800
C12 H12B 0.9800
C12 H12C 0.9800
C13 H13A 0.9800
C13 H13B 0.9800
C13 H13C 0.9800
C14 C15 1.525(3)
C14 C16 1.532(3)
C14 C17 1.533(3)
C15 H15A 0.9800
C15 H15B 0.9800
C15 H15C 0.9800
C16 H16A 0.9800
C16 H16B 0.9800
C16 H16C 0.9800
C17 H17A 0.9800
C17 H17B 0.9800
C17 H17C 0.9800
C18 C19 1.525(3)
C18 C20 1.528(4)
C18 C21 1.513(4)
C19 H19A 0.9800
C19 H19B 0.9800
C19 H19C 0.9800
C20 H20A 0.9800
C20 H20B 0.9800
C20 H20C 0.9800
C21 H21A 0.9800
C21 H21B 0.9800
C21 H21C 0.9800
S1 O1 1.460(6)
S1 O2 1.51(2)
S1 O3 1.381(18)
S1 C22 1.810(7)
S1 O1A 1.428(7)
S1 O2A 1.38(2)
S1 O3A 1.50(2)
S1 C22A 1.798(7)
F1 C22 1.317(7)
F2 C22 1.317(7)
F3 C22 1.316(7)
F1A C22A 1.308(8)
F2A C22A 1.316(8)
F3A C22A 1.332(8)

loop_
_geom_torsion_atom_site_label_1
_geom_torsion_atom_site_label_2
_geom_torsion_atom_site_label_3
_geom_torsion_atom_site_label_4
_geom_torsion
P2 P1 C1 P4 -21.92(14)
P2 P1 C1 N1 152.93(15)
P2 P1 C6 C7 171.63(14)
P2 P1 C6 C8 53.33(17)
P2 P1 C6 C9 -65.32(16)
P2 P3 C14 C15 57.85(18)
P2 P3 C14 C16 -64.44(16)
P2 P3 C14 C17 179.27(14)
P3 P4 C1 P1 10.21(13)
P3 P4 C1 N1 -163.74(19)
P4 P3 C14 C15 -51.04(18)
P4 P3 C14 C16 -173.33(15)
P4 P3 C14 C17 70.38(15)
C1 P1 C6 C7 -72.61(18)
C1 P1 C6 C8 169.09(16)
C1 P1 C6 C9 50.45(18)
C1 N1 C2 C3 -126.3(2)
C1 N1 C2 C4 114.0(2)
C2 N1 C1 P1 -177.63(16)
C2 N1 C1 P4 -3.2(3)
C5 P1 C1 P4 104.74(14)
C5 P1 C1 N1 -80.41(18)
C5 P1 C6 C7 42.94(19)
C5 P1 C6 C8 -75.36(18)
C5 P1 C6 C9 166.00(15)
C6 P1 C1 P4 -138.46(13)
C6 P1 C1 N1 36.39(19)
C18 P4 C1 P1 -97.01(14)
C18 P4 C1 N1 89.1(2)
O1 S1 C22 F1 175.8(7)
O1 S1 C22 F2 -69.3(9)
O1 S1 C22 F3 55.0(8)
O1 S1 C22A F1A 149.8(7)
O1 S1 C22A F2A -75.2(9)
O1 S1 C22A F3A 35.3(7)
O2 S1 C22 F1 64.3(10)
O2 S1 C22 F2 179.2(11)
O2 S1 C22 F3 -56.5(11)
O2 S1 C22A F1A 40.3(10)
O2 S1 C22A F2A 175.2(11)
O2 S1 C22A F3A -74.3(10)
O3 S1 C22 F1 -55.4(9)
O3 S1 C22 F2 59.6(10)
O3 S1 C22 F3 -176.2(8)
O3 S1 C22A F1A -84.3(9)
O3 S1 C22A F2A 50.6(11)
O3 S1 C22A F3A 161.2(8)
C22 S1 C22A F1A -36(3)
C22 S1 C22A F2A 99(3)
C22 S1 C22A F3A -150(3)
O1A S1 C22 F1 -152.2(6)
O1A S1 C22 F2 -37.2(9)
O1A S1 C22 F3 87.0(8)
O1A S1 C22A F1A 179.5(7)
O1A S1 C22A F2A -45.6(9)
O1A S1 C22A F3A 64.9(7)
O2A S1 C22 F1 72.2(12)
O2A S1 C22 F2 -172.8(13)
O2A S1 C22 F3 -48.6(12)
O2A S1 C22A F1A 50.5(11)
O2A S1 C22A F2A -174.6(12)
O2A S1 C22A F3A -64.1(11)
O3A S1 C22 F1 -43.7(9)
O3A S1 C22 F2 71.2(10)
O3A S1 C22 F3 -164.5(9)
O3A S1 C22A F1A -70.1(9)
O3A S1 C22A F2A 64.8(10)
O3A S1 C22A F3A 175.3(8)
C22A S1 C22 F1 170(3)
C22A S1 C22 F2 -75(3)
C22A S1 C22 F3 49(3)
